data_7244077
loop_
_publ_author_name
'Hughes, David S.'
'Bingham, Ann L.'
'Hursthouse, Michael B.'
'Threlfall, Terry L.'
'Bond, Andrew D.'

_publ_section_title
;
 The extensive solid-form landscape of sulfathiazole: geometrical
 similarity and interaction energies
;
_journal_issue 3
_journal_name_full CrystEngComm
_journal_page_first 609
_journal_page_last 619
_journal_paper_doi 10.1039/D1CE01516H
_journal_volume 24
_journal_year 2022
_chemical_absolute_configuration ad
_chemical_formula_moiety '2(C9 H9 N3 O2 S2), C9 H19 N O'
_chemical_formula_sum 'C27 H37 N7 O5 S4'
_chemical_formula_weight 667.87
_chemical_name_common 'Sulfathiazole, N,N-dibutylformamide solvate'
_chemical_name_systematic 'Sulfathiazole, N,N-dibutylformamide (2:1) solvate'
_space_group_crystal_system monoclinic
_space_group_IT_number 9
_space_group_name_Hall 'C -2yc'
_space_group_name_H-M_alt 'C 1 c 1'
_atom_sites_solution_hydrogens geom
_atom_sites_solution_primary dual
_atom_sites_solution_secondary difmap
_audit_creation_method SHELXL-2018/1
_audit_update_record
;
2021-11-08 deposited with the CCDC.	2021-12-10 downloaded from the CCDC.
;
_cell_angle_alpha 90
_cell_angle_beta 110.69(3)
_cell_angle_gamma 90
_cell_formula_units_Z 4
_cell_length_a 16.616(3)
_cell_length_b 16.088(3)
_cell_length_c 12.630(3)
_cell_measurement_reflns_used 13211
_cell_measurement_temperature 150(2)
_cell_measurement_theta_max 27.51
_cell_measurement_theta_min 2.62
_cell_volume 3158.5(13)
_computing_cell_refinement 'HKL Scalepack (Otwinowski & Minor, 1997)'
_computing_data_collection 'COLLECT (Nonius, 1999)'
_computing_data_reduction 'HKL Denzo and Scalepack (Otwinowski & Minor, 1997)'
_computing_molecular_graphics 'Mercury (Macrae et al., 2008)'
_computing_publication_material SHELXL
_computing_structure_refinement 'SHELXL (Sheldrick, 2015)'
_computing_structure_solution 'SHELXT (Sheldrick, 2015)'
_diffrn_ambient_temperature 150(2)
_diffrn_measured_fraction_theta_full 0.998
_diffrn_measured_fraction_theta_max 0.998
_diffrn_measurement_device_type 'Nonius KappaCCD'
_diffrn_measurement_method '\w and \f-scans'
_diffrn_radiation_type MoK\a
_diffrn_radiation_wavelength 0.71073
_diffrn_reflns_av_R_equivalents 0.0366
_diffrn_reflns_av_unetI/netI 0.0561
_diffrn_reflns_Laue_measured_fraction_full 0.998
_diffrn_reflns_Laue_measured_fraction_max 0.998
_diffrn_reflns_limit_h_max 20
_diffrn_reflns_limit_h_min -21
_diffrn_reflns_limit_k_max 20
_diffrn_reflns_limit_k_min -15
_diffrn_reflns_limit_l_max 16
_diffrn_reflns_limit_l_min -12
_diffrn_reflns_number 13211
_diffrn_reflns_point_group_measured_fraction_full 0.929
_diffrn_reflns_point_group_measured_fraction_max 0.880
_diffrn_reflns_theta_full 25.242
_diffrn_reflns_theta_max 27.510
_diffrn_reflns_theta_min 2.621
_diffrn_source 'Enraf Nonius FR591 rotating anode'
_exptl_absorpt_coefficient_mu 0.350
_exptl_absorpt_correction_T_max 0.949
_exptl_absorpt_correction_T_min 0.933
_exptl_absorpt_correction_type multi-scan
_exptl_absorpt_process_details 'SORTAV (Blessing, 1995)'
_exptl_crystal_colour colourless
_exptl_crystal_density_diffrn 1.405
_exptl_crystal_description block
_exptl_crystal_F_000 1408
_exptl_crystal_size_max 0.200
_exptl_crystal_size_mid 0.200
_exptl_crystal_size_min 0.150
_refine_diff_density_max 0.236
_refine_diff_density_min -0.365
_refine_diff_density_rms 0.050
_refine_ls_abs_structure_details
;
Flack x determined using 2254 quotients [(I+)-(I-)]/[(I+)+(I-)]
(Parsons, Flack and Wagner, Acta Cryst. B69 (2013) 249-259).

The H atoms of the NH2 group could not readily be refined, so they were
placed in-plane and allowed to ride. This is an approximation.
;
_refine_ls_abs_structure_Flack 0.02(4)
_refine_ls_extinction_method none
_refine_ls_goodness_of_fit_ref 1.026
_refine_ls_hydrogen_treatment constr
_refine_ls_matrix_type full
_refine_ls_number_parameters 388
_refine_ls_number_reflns 6380
_refine_ls_number_restraints 2
_refine_ls_restrained_S_all 1.026
_refine_ls_R_factor_all 0.0439
_refine_ls_R_factor_gt 0.0356
_refine_ls_shift/su_max 0.000
_refine_ls_shift/su_mean 0.000
_refine_ls_structure_factor_coef Fsqd
_refine_ls_weighting_details 'w=1/[\s^2^(Fo^2^)+(0.0440P)^2^] where P=(Fo^2^+2Fc^2^)/3'
_refine_ls_weighting_scheme calc
_refine_ls_wR_factor_gt 0.0819
_refine_ls_wR_factor_ref 0.0859
_reflns_Friedel_coverage 0.761
_reflns_Friedel_fraction_full 0.859
_reflns_Friedel_fraction_max 0.762
_reflns_number_gt 5655
_reflns_number_total 6380
_reflns_threshold_expression 'I > 2\s(I)'
_cod_data_source_file d1ce01516h2.cif
_cod_data_source_block 4
_cod_depositor_comments 'Adding full bibliography for 7244056--7244077.cif.'
_cod_original_sg_symbol_H-M 'C c'
_cod_database_code 7244077
_shelx_space_group_comment
;
The symmetry employed for this shelxl refinement is uniquely defined
by the following loop, which should always be used as a source of
symmetry information in preference to the above space-group names.
They are only intended as comments.
;
_shelx_estimated_absorpt_t_min 0.933
_shelx_estimated_absorpt_t_max 0.949

loop_
_space_group_symop_operation_xyz
'x, y, z'
'x, -y, z+1/2'
'x+1/2, y+1/2, z'
'x+1/2, -y+1/2, z+1/2'

loop_
_atom_site_label
_atom_site_type_symbol
_atom_site_fract_x
_atom_site_fract_y
_atom_site_fract_z
_atom_site_U_iso_or_equiv
_atom_site_adp_type
_atom_site_occupancy
_atom_site_site_symmetry_order
_atom_site_calc_flag
_atom_site_refinement_flags_posn
_atom_site_refinement_flags_adp
_atom_site_refinement_flags_occupancy
_atom_site_disorder_assembly
_atom_site_disorder_group
S11 S 0.70935(5) 0.93063(5) 0.70001(6) 0.02140(19) Uani 1 1 d . . . . .
S12 S 0.75561(6) 0.78116(5) 0.88500(7) 0.0285(2) Uani 1 1 d . . . . .
O11 O 0.71454(15) 0.98047(15) 0.6077(2) 0.0287(6) Uani 1 1 d . . . . .
O12 O 0.76890(15) 0.94912(15) 0.8124(2) 0.0270(5) Uani 1 1 d . . . . .
N11 N 0.3553(2) 0.9487(2) 0.7018(3) 0.0425(9) Uani 1 1 d . . . . .
H10 H 0.345762 0.944066 0.765783 0.064 Uiso 1 1 calc R U . . .
H11 H 0.311870 0.954469 0.637564 0.064 Uiso 1 1 calc R U . . .
N12 N 0.72107(17) 0.83631(17) 0.6651(2) 0.0210(6) Uani 1 1 d . . . . .
N13 N 0.73906(17) 0.69598(18) 0.7109(2) 0.0238(6) Uani 1 1 d . . . . .
H17 H 0.730468 0.681289 0.640655 0.036 Uiso 1 1 calc R U . . .
C11 C 0.4377(2) 0.9468(2) 0.7022(3) 0.0264(7) Uani 1 1 d . . . . .
C12 C 0.4536(2) 0.9536(2) 0.6008(3) 0.0278(8) Uani 1 1 d . . . . .
H12 H 0.406942 0.961364 0.531520 0.033 Uiso 1 1 calc R U . . .
C13 C 0.5365(2) 0.9489(2) 0.6008(3) 0.0262(7) Uani 1 1 d . . . . .
H13 H 0.546801 0.952391 0.531535 0.031 Uiso 1 1 calc R U . . .
C14 C 0.6054(2) 0.93908(19) 0.7028(3) 0.0215(7) Uani 1 1 d . . . . .
C15 C 0.5903(2) 0.93396(19) 0.8048(3) 0.0240(7) Uani 1 1 d . . . . .
H15 H 0.637027 0.927975 0.874400 0.029 Uiso 1 1 calc R U . . .
C16 C 0.5071(2) 0.9377(2) 0.8031(3) 0.0266(7) Uani 1 1 d . . . . .
H16 H 0.496775 0.933980 0.872275 0.032 Uiso 1 1 calc R U . . .
C17 C 0.7368(2) 0.7757(2) 0.7417(3) 0.0199(7) Uani 1 1 d . . . . .
C18 C 0.7559(2) 0.6389(2) 0.7977(3) 0.0273(8) Uani 1 1 d . . . . .
H18 H 0.760044 0.580701 0.787929 0.033 Uiso 1 1 calc R U . . .
C19 C 0.7655(2) 0.6740(2) 0.8953(3) 0.0300(8) Uani 1 1 d . . . . .
H19 H 0.776556 0.644058 0.963842 0.036 Uiso 1 1 calc R U . . .
S21 S 0.70903(5) 0.57221(5) 0.43003(6) 0.02053(18) Uani 1 1 d . . . . .
S22 S 0.71812(6) 0.72533(5) 0.27225(7) 0.0276(2) Uani 1 1 d . . . . .
O21 O 0.70526(15) 0.52094(14) 0.52259(19) 0.0271(6) Uani 1 1 d . . . . .
O22 O 0.77801(14) 0.55459(15) 0.38822(19) 0.0256(5) Uani 1 1 d . . . . .
N21 N 0.37843(19) 0.5184(2) 0.0551(3) 0.0370(8) Uani 1 1 d . . . . .
H20 H 0.329893 0.524107 0.067644 0.055 Uiso 1 1 calc R U . . .
H21 H 0.377539 0.503554 -0.012385 0.055 Uiso 1 1 calc R U . . .
N22 N 0.71378(17) 0.66595(18) 0.4767(2) 0.0218(6) Uani 1 1 d . . . . .
N23 N 0.71580(17) 0.80809(17) 0.4410(2) 0.0238(6) Uani 1 1 d . . . . .
H27 H 0.715965 0.821753 0.508590 0.036 Uiso 1 1 calc R U . . .
C21 C 0.4550(2) 0.5326(2) 0.1401(3) 0.0259(7) Uani 1 1 d . . . . .
C22 C 0.4572(2) 0.5563(2) 0.2479(3) 0.0264(8) Uani 1 1 d . . . . .
H22 H 0.404813 0.562879 0.261452 0.032 Uiso 1 1 calc R U . . .
C23 C 0.5347(2) 0.5703(2) 0.3346(3) 0.0234(7) Uani 1 1 d . . . . .
H23 H 0.535163 0.586695 0.407081 0.028 Uiso 1 1 calc R U . . .
C24 C 0.6120(2) 0.56054(19) 0.3162(3) 0.0204(7) Uani 1 1 d . . . . .
C25 C 0.6103(2) 0.5393(2) 0.2079(3) 0.0231(7) Uani 1 1 d . . . . .
H25 H 0.662707 0.534498 0.194018 0.028 Uiso 1 1 calc R U . . .
C26 C 0.5337(2) 0.5255(2) 0.1220(3) 0.0250(7) Uani 1 1 d . . . . .
H26 H 0.533501 0.510908 0.048999 0.030 Uiso 1 1 calc R U . . .
C27 C 0.7169(2) 0.7285(2) 0.4085(3) 0.0211(7) Uani 1 1 d . . . . .
C28 C 0.7144(2) 0.8666(2) 0.3605(3) 0.0264(8) Uani 1 1 d . . . . .
H28 H 0.713474 0.924846 0.372462 0.032 Uiso 1 1 calc R U . . .
C29 C 0.7144(2) 0.8329(2) 0.2644(3) 0.0279(7) Uani 1 1 d . . . . .
H29 H 0.712694 0.863898 0.199610 0.033 Uiso 1 1 calc R U . . .
O30 O 0.65670(18) 0.7381(2) 1.0403(2) 0.0491(8) Uani 1 1 d . . . . .
N30 N 0.5140(2) 0.7123(2) 0.9446(3) 0.0363(8) Uani 1 1 d . . . . .
C30 C 0.5984(3) 0.6959(3) 0.9751(3) 0.0423(10) Uani 1 1 d . . . . .
H30 H 0.614386 0.647732 0.943709 0.051 Uiso 1 1 calc R U . . .
C31 C 0.4519(3) 0.6620(3) 0.8587(4) 0.0414(10) Uani 1 1 d . . . . .
H31A H 0.397767 0.659906 0.874618 0.050 Uiso 1 1 calc R U . . .
H31B H 0.474246 0.604535 0.863319 0.050 Uiso 1 1 calc R U . . .
C32 C 0.4324(3) 0.6945(3) 0.7391(3) 0.0379(9) Uani 1 1 d . . . . .
H32A H 0.408206 0.751184 0.733724 0.045 Uiso 1 1 calc R U . . .
H32B H 0.388094 0.658586 0.685622 0.045 Uiso 1 1 calc R U . . .
C33 C 0.5109(2) 0.6971(3) 0.7034(3) 0.0372(9) Uani 1 1 d . . . . .
H33A H 0.550945 0.740371 0.748222 0.045 Uiso 1 1 calc R U . . .
H33B H 0.541003 0.643000 0.721323 0.045 Uiso 1 1 calc R U . . .
C34 C 0.4890(3) 0.7155(3) 0.5782(4) 0.0433(10) Uani 1 1 d . . . . .
H34A H 0.541890 0.716363 0.560628 0.065 Uiso 1 1 calc R U . . .
H34B H 0.450454 0.672191 0.533135 0.065 Uiso 1 1 calc R U . . .
H34C H 0.460403 0.769640 0.560055 0.065 Uiso 1 1 calc R U . . .
C35 C 0.4861(3) 0.7803(2) 0.9981(4) 0.0383(9) Uani 1 1 d . . . . .
H35A H 0.431037 0.802314 0.944814 0.046 Uiso 1 1 calc R U . . .
H35B H 0.529194 0.825462 1.014516 0.046 Uiso 1 1 calc R U . . .
C36 C 0.4739(2) 0.7548(2) 1.1075(3) 0.0339(9) Uani 1 1 d . . . . .
H36A H 0.423648 0.717191 1.089280 0.041 Uiso 1 1 calc R U . . .
H36B H 0.525212 0.723563 1.155102 0.041 Uiso 1 1 calc R U . . .
C37 C 0.4600(3) 0.8285(3) 1.1748(3) 0.0386(9) Uani 1 1 d . . . . .
H37A H 0.402999 0.853383 1.133452 0.046 Uiso 1 1 calc R U . . .
H37B H 0.504253 0.871186 1.180502 0.046 Uiso 1 1 calc R U . . .
C38 C 0.4645(3) 0.8046(3) 1.2937(4) 0.0465(11) Uani 1 1 d . . . . .
H38A H 0.455189 0.854075 1.333160 0.070 Uiso 1 1 calc R U . . .
H38B H 0.419972 0.763244 1.288683 0.070 Uiso 1 1 calc R U . . .
H38C H 0.521261 0.781053 1.335750 0.070 Uiso 1 1 calc R U . . .

loop_
_atom_site_aniso_label
_atom_site_aniso_U_11
_atom_site_aniso_U_22
_atom_site_aniso_U_33
_atom_site_aniso_U_23
_atom_site_aniso_U_13
_atom_site_aniso_U_12
S11 0.0232(4) 0.0193(4) 0.0232(4) -0.0016(3) 0.0101(3) 0.0002(3)
S12 0.0380(5) 0.0284(5) 0.0186(4) 0.0008(3) 0.0095(4) 0.0063(4)
O11 0.0331(13) 0.0254(13) 0.0338(14) 0.0064(11) 0.0194(11) 0.0002(10)
O12 0.0229(12) 0.0274(13) 0.0280(13) -0.0062(11) 0.0057(10) -0.0009(10)
N11 0.0261(17) 0.066(2) 0.039(2) 0.0161(17) 0.0159(15) 0.0079(16)
N12 0.0252(14) 0.0188(15) 0.0204(14) -0.0030(12) 0.0096(11) 0.0020(11)
N13 0.0297(15) 0.0207(16) 0.0212(15) -0.0027(12) 0.0093(12) 0.0008(11)
C11 0.0258(18) 0.0238(18) 0.0320(19) 0.0036(15) 0.0131(15) 0.0028(14)
C12 0.0235(18) 0.033(2) 0.0246(18) 0.0025(15) 0.0059(14) 0.0040(14)
C13 0.0293(18) 0.0299(19) 0.0198(17) 0.0013(14) 0.0091(14) 0.0020(15)
C14 0.0237(17) 0.0192(16) 0.0233(17) 0.0002(13) 0.0104(14) 0.0019(13)
C15 0.0262(17) 0.0224(18) 0.0221(17) 0.0002(14) 0.0068(14) 0.0021(13)
C16 0.0328(19) 0.0293(19) 0.0203(17) 0.0046(14) 0.0126(14) 0.0059(15)
C17 0.0197(15) 0.0199(17) 0.0190(16) -0.0027(13) 0.0056(12) 0.0008(12)
C18 0.0311(19) 0.0221(18) 0.0303(19) 0.0022(15) 0.0126(15) 0.0031(15)
C19 0.0327(19) 0.029(2) 0.0297(19) 0.0080(16) 0.0132(15) 0.0076(15)
S21 0.0227(4) 0.0194(4) 0.0188(4) 0.0003(3) 0.0064(3) 0.0015(3)
S22 0.0399(5) 0.0254(5) 0.0206(4) -0.0016(3) 0.0144(4) -0.0031(4)
O21 0.0307(13) 0.0267(14) 0.0231(13) 0.0066(10) 0.0085(10) -0.0004(10)
O22 0.0216(12) 0.0279(13) 0.0278(13) -0.0022(11) 0.0092(10) 0.0038(10)
N21 0.0228(15) 0.057(2) 0.0266(16) -0.0040(15) 0.0037(12) -0.0015(14)
N22 0.0255(14) 0.0226(15) 0.0169(13) -0.0010(11) 0.0069(11) -0.0001(11)
N23 0.0297(15) 0.0196(15) 0.0204(14) -0.0027(12) 0.0070(12) 0.0006(12)
C21 0.0256(17) 0.0238(19) 0.0254(18) 0.0022(14) 0.0054(14) -0.0004(14)
C22 0.0228(18) 0.033(2) 0.0255(18) 0.0030(15) 0.0109(15) 0.0019(14)
C23 0.0272(18) 0.0246(18) 0.0201(17) 0.0001(13) 0.0106(13) 0.0022(13)
C24 0.0223(16) 0.0187(16) 0.0201(16) 0.0017(12) 0.0074(13) 0.0005(12)
C25 0.0249(17) 0.0205(17) 0.0253(17) -0.0028(14) 0.0105(13) 0.0011(13)
C26 0.0303(18) 0.0254(19) 0.0190(16) -0.0015(13) 0.0083(14) 0.0028(14)
C27 0.0190(16) 0.0234(19) 0.0199(17) 0.0012(13) 0.0054(13) 0.0006(12)
C28 0.0302(18) 0.0205(18) 0.0247(19) 0.0032(15) 0.0049(14) -0.0001(14)
C29 0.0363(19) 0.0238(18) 0.0235(18) 0.0037(15) 0.0105(15) -0.0042(15)
O30 0.0403(16) 0.086(2) 0.0208(14) -0.0048(15) 0.0111(12) -0.0074(16)
N30 0.0390(19) 0.041(2) 0.0310(18) 0.0018(15) 0.0145(14) 0.0003(15)
C30 0.044(2) 0.063(3) 0.0221(19) 0.0047(19) 0.0147(17) 0.003(2)
C31 0.038(2) 0.041(2) 0.046(2) -0.0008(19) 0.0151(18) -0.0053(18)
C32 0.033(2) 0.040(2) 0.039(2) -0.0042(19) 0.0109(17) -0.0037(17)
C33 0.032(2) 0.041(2) 0.035(2) -0.0044(18) 0.0077(16) 0.0012(17)
C34 0.044(2) 0.048(3) 0.034(2) -0.0015(19) 0.0093(19) 0.001(2)
C35 0.045(2) 0.035(2) 0.035(2) 0.0083(18) 0.0136(18) 0.0015(18)
C36 0.035(2) 0.031(2) 0.039(2) 0.0063(18) 0.0170(17) 0.0015(16)
C37 0.036(2) 0.038(2) 0.042(2) -0.0013(18) 0.0144(17) 0.0072(17)
C38 0.044(2) 0.060(3) 0.040(3) -0.004(2) 0.021(2) 0.006(2)

loop_
_atom_type_symbol
_atom_type_description
_atom_type_scat_dispersion_real
_atom_type_scat_dispersion_imag
_atom_type_scat_source
C C 0.0033 0.0016 'International Tables Vol C Tables 4.2.6.8 and 6.1.1.4'
H H 0.0000 0.0000 'International Tables Vol C Tables 4.2.6.8 and 6.1.1.4'
N N 0.0061 0.0033 'International Tables Vol C Tables 4.2.6.8 and 6.1.1.4'
O O 0.0106 0.0060 'International Tables Vol C Tables 4.2.6.8 and 6.1.1.4'
S S 0.1246 0.1234 'International Tables Vol C Tables 4.2.6.8 and 6.1.1.4'

loop_
_geom_angle_atom_site_label_1
_geom_angle_atom_site_label_2
_geom_angle_atom_site_label_3
_geom_angle
_geom_angle_site_symmetry_1
_geom_angle_site_symmetry_3
_geom_angle_publ_flag
O11 S11 O12 117.64(15) . . ?
O11 S11 N12 104.76(14) . . ?
O12 S11 N12 110.82(14) . . ?
O11 S11 C14 108.36(15) . . ?
O12 S11 C14 107.64(15) . . ?
N12 S11 C14 107.16(14) . . ?
C17 S12 C19 90.31(17) . . ?
C11 N11 H10 120.0 . . ?
C11 N11 H11 120.0 . . ?
H10 N11 H11 120.0 . . ?
C17 N12 S11 120.1(2) . . ?
C17 N13 C18 115.0(3) . . ?
C17 N13 H17 122.5 . . ?
C18 N13 H17 122.5 . . ?
N11 C11 C16 120.7(3) . . ?
N11 C11 C12 120.4(3) . . ?
C16 C11 C12 118.9(3) . . ?
C13 C12 C11 120.4(3) . . ?
C13 C12 H12 119.8 . . ?
C11 C12 H12 119.8 . . ?
C12 C13 C14 119.9(3) . . ?
C12 C13 H13 120.0 . . ?
C14 C13 H13 120.1 . . ?
C13 C14 C15 120.1(3) . . ?
C13 C14 S11 119.0(3) . . ?
C15 C14 S11 120.9(3) . . ?
C16 C15 C14 119.2(3) . . ?
C16 C15 H15 120.4 . . ?
C14 C15 H15 120.4 . . ?
C15 C16 C11 121.4(3) . . ?
C15 C16 H16 119.3 . . ?
C11 C16 H16 119.3 . . ?
N12 C17 N13 120.4(3) . . ?
N12 C17 S12 129.8(3) . . ?
N13 C17 S12 109.8(2) . . ?
C19 C18 N13 112.5(3) . . ?
C19 C18 H18 123.8 . . ?
N13 C18 H18 123.8 . . ?
C18 C19 S12 112.4(3) . . ?
C18 C19 H19 123.8 . . ?
S12 C19 H19 123.8 . . ?
O22 S21 O21 116.58(14) . . ?
O22 S21 N22 111.93(14) . . ?
O21 S21 N22 104.38(14) . . ?
O22 S21 C24 107.31(15) . . ?
O21 S21 C24 108.14(15) . . ?
N22 S21 C24 108.21(15) . . ?
C27 S22 C29 90.86(16) . . ?
C21 N21 H20 120.0 . . ?
C21 N21 H21 120.0 . . ?
H20 N21 H21 120.0 . . ?
C27 N22 S21 118.5(2) . . ?
C27 N23 C28 115.0(3) . . ?
C27 N23 H27 122.5 . . ?
C28 N23 H27 122.5 . . ?
N21 C21 C22 120.5(3) . . ?
N21 C21 C26 121.3(3) . . ?
C22 C21 C26 118.2(3) . . ?
C23 C22 C21 120.7(3) . . ?
C23 C22 H22 119.6 . . ?
C21 C22 H22 119.6 . . ?
C22 C23 C24 120.4(3) . . ?
C22 C23 H23 119.8 . . ?
C24 C23 H23 119.8 . . ?
C23 C24 C25 119.3(3) . . ?
C23 C24 S21 119.2(2) . . ?
C25 C24 S21 121.5(2) . . ?
C26 C25 C24 120.4(3) . . ?
C26 C25 H25 119.8 . . ?
C24 C25 H25 119.8 . . ?
C25 C26 C21 121.0(3) . . ?
C25 C26 H26 119.5 . . ?
C21 C26 H26 119.5 . . ?
N22 C27 N23 120.7(3) . . ?
N22 C27 S22 129.5(3) . . ?
N23 C27 S22 109.7(2) . . ?
C29 C28 N23 112.9(3) . . ?
C29 C28 H28 123.5 . . ?
N23 C28 H28 123.5 . . ?
C28 C29 S22 111.5(3) . . ?
C28 C29 H29 124.3 . . ?
S22 C29 H29 124.3 . . ?
C30 N30 C35 119.3(4) . . ?
C30 N30 C31 120.0(3) . . ?
C35 N30 C31 120.7(3) . . ?
O30 C30 N30 125.4(4) . . ?
O30 C30 H30 117.3 . . ?
N30 C30 H30 117.3 . . ?
N30 C31 C32 113.4(3) . . ?
N30 C31 H31A 108.9 . . ?
C32 C31 H31A 108.9 . . ?
N30 C31 H31B 108.9 . . ?
C32 C31 H31B 108.9 . . ?
H31A C31 H31B 107.7 . . ?
C31 C32 C33 113.5(3) . . ?
C31 C32 H32A 108.9 . . ?
C33 C32 H32A 108.9 . . ?
C31 C32 H32B 108.9 . . ?
C33 C32 H32B 108.9 . . ?
H32A C32 H32B 107.7 . . ?
C34 C33 C32 113.4(3) . . ?
C34 C33 H33A 108.9 . . ?
C32 C33 H33A 108.9 . . ?
C34 C33 H33B 108.9 . . ?
C32 C33 H33B 108.9 . . ?
H33A C33 H33B 107.7 . . ?
C33 C34 H34A 109.5 . . ?
C33 C34 H34B 109.5 . . ?
H34A C34 H34B 109.5 . . ?
C33 C34 H34C 109.5 . . ?
H34A C34 H34C 109.5 . . ?
H34B C34 H34C 109.5 . . ?
N30 C35 C36 112.9(3) . . ?
N30 C35 H35A 109.0 . . ?
C36 C35 H35A 109.0 . . ?
N30 C35 H35B 109.0 . . ?
C36 C35 H35B 109.0 . . ?
H35A C35 H35B 107.8 . . ?
C37 C36 C35 113.1(3) . . ?
C37 C36 H36A 109.0 . . ?
C35 C36 H36A 109.0 . . ?
C37 C36 H36B 109.0 . . ?
C35 C36 H36B 109.0 . . ?
H36A C36 H36B 107.8 . . ?
C36 C37 C38 112.8(3) . . ?
C36 C37 H37A 109.0 . . ?
C38 C37 H37A 109.0 . . ?
C36 C37 H37B 109.0 . . ?
C38 C37 H37B 109.0 . . ?
H37A C37 H37B 107.8 . . ?
C37 C38 H38A 109.5 . . ?
C37 C38 H38B 109.5 . . ?
H38A C38 H38B 109.5 . . ?
C37 C38 H38C 109.5 . . ?
H38A C38 H38C 109.5 . . ?
H38B C38 H38C 109.5 . . ?

loop_
_geom_bond_atom_site_label_1
_geom_bond_atom_site_label_2
_geom_bond_distance
_geom_bond_site_symmetry_2
_geom_bond_publ_flag
S11 O11 1.443(2) . ?
S11 O12 1.446(3) . ?
S11 N12 1.611(3) . ?
S11 C14 1.745(3) . ?
S12 C17 1.726(3) . ?
S12 C19 1.732(4) . ?
N11 C11 1.368(4) . ?
N11 H10 0.8800 . ?
N11 H11 0.8800 . ?
N12 C17 1.333(4) . ?
N13 C17 1.344(4) . ?
N13 C18 1.381(5) . ?
N13 H17 0.8800 . ?
C11 C16 1.391(5) . ?
C11 C12 1.400(5) . ?
C12 C13 1.381(5) . ?
C12 H12 0.9500 . ?
C13 C14 1.397(5) . ?
C13 H13 0.9500 . ?
C14 C15 1.399(5) . ?
C15 C16 1.378(5) . ?
C15 H15 0.9500 . ?
C16 H16 0.9500 . ?
C18 C19 1.314(5) . ?
C18 H18 0.9500 . ?
C19 H19 0.9500 . ?
S21 O22 1.449(2) . ?
S21 O21 1.450(2) . ?
S21 N22 1.611(3) . ?
S21 C24 1.751(3) . ?
S22 C27 1.729(3) . ?
S22 C29 1.734(4) . ?
N21 C21 1.363(4) . ?
N21 H20 0.8800 . ?
N21 H21 0.8800 . ?
N22 C27 1.337(4) . ?
N23 C27 1.347(4) . ?
N23 C28 1.380(4) . ?
N23 H27 0.8800 . ?
C21 C22 1.402(5) . ?
C21 C26 1.410(4) . ?
C22 C23 1.383(5) . ?
C22 H22 0.9500 . ?
C23 C24 1.392(4) . ?
C23 H23 0.9500 . ?
C24 C25 1.401(4) . ?
C25 C26 1.368(5) . ?
C25 H25 0.9500 . ?
C26 H26 0.9500 . ?
C28 C29 1.329(5) . ?
C28 H28 0.9500 . ?
C29 H29 0.9500 . ?
O30 C30 1.232(5) . ?
N30 C30 1.342(5) . ?
N30 C35 1.446(5) . ?
N30 C31 1.451(5) . ?
C30 H30 0.9500 . ?
C31 C32 1.521(6) . ?
C31 H31A 0.9900 . ?
C31 H31B 0.9900 . ?
C32 C33 1.523(5) . ?
C32 H32A 0.9900 . ?
C32 H32B 0.9900 . ?
C33 C34 1.522(6) . ?
C33 H33A 0.9900 . ?
C33 H33B 0.9900 . ?
C34 H34A 0.9800 . ?
C34 H34B 0.9800 . ?
C34 H34C 0.9800 . ?
C35 C36 1.522(5) . ?
C35 H35A 0.9900 . ?
C35 H35B 0.9900 . ?
C36 C37 1.522(5) . ?
C36 H36A 0.9900 . ?
C36 H36B 0.9900 . ?
C37 C38 1.527(6) . ?
C37 H37A 0.9900 . ?
C37 H37B 0.9900 . ?
C38 H38A 0.9800 . ?
C38 H38B 0.9800 . ?
C38 H38C 0.9800 . ?

loop_
_geom_hbond_atom_site_label_D
_geom_hbond_atom_site_label_H
_geom_hbond_atom_site_label_A
_geom_hbond_distance_DH
_geom_hbond_distance_HA
_geom_hbond_distance_DA
_geom_hbond_angle_DHA
_geom_hbond_site_symmetry_A
_geom_hbond_publ_flag
N11 H10 O22 0.88 2.21 3.055(4) 160.6 4_465 yes
N11 H11 O21 0.88 2.14 2.950(4) 153.1 3_455 yes
N13 H17 N22 0.88 2.01 2.879(4) 171.3 . yes
N21 H20 O11 0.88 2.15 3.022(4) 171.5 4_464 yes
N21 H21 O12 0.88 2.47 3.163(4) 136.1 3_444 yes
N23 H27 N12 0.88 1.96 2.837(4) 172.1 . yes

loop_
_geom_torsion_atom_site_label_1
_geom_torsion_atom_site_label_2
_geom_torsion_atom_site_label_3
_geom_torsion_atom_site_label_4
_geom_torsion
_geom_torsion_site_symmetry_1
_geom_torsion_site_symmetry_2
_geom_torsion_site_symmetry_3
_geom_torsion_site_symmetry_4
_geom_torsion_publ_flag
O11 S11 N12 C17 166.5(3) . . . . ?
O12 S11 N12 C17 38.6(3) . . . . ?
C14 S11 N12 C17 -78.5(3) . . . . ?
N11 C11 C12 C13 -177.8(3) . . . . ?
C16 C11 C12 C13 1.7(5) . . . . ?
C11 C12 C13 C14 -1.3(5) . . . . ?
C12 C13 C14 C15 0.0(5) . . . . ?
C12 C13 C14 S11 178.3(3) . . . . ?
O11 S11 C14 C13 32.9(3) . . . . ?
O12 S11 C14 C13 161.1(3) . . . . ?
N12 S11 C14 C13 -79.7(3) . . . . ?
O11 S11 C14 C15 -148.8(3) . . . . ?
O12 S11 C14 C15 -20.6(3) . . . . ?
N12 S11 C14 C15 98.6(3) . . . . ?
C13 C14 C15 C16 0.8(5) . . . . ?
S11 C14 C15 C16 -177.5(2) . . . . ?
C14 C15 C16 C11 -0.3(5) . . . . ?
N11 C11 C16 C15 178.6(3) . . . . ?
C12 C11 C16 C15 -1.0(5) . . . . ?
S11 N12 C17 N13 174.1(2) . . . . ?
S11 N12 C17 S12 -5.4(4) . . . . ?
C18 N13 C17 N12 -180.0(3) . . . . ?
C18 N13 C17 S12 -0.4(3) . . . . ?
C19 S12 C17 N12 179.4(3) . . . . ?
C19 S12 C17 N13 -0.1(3) . . . . ?
C17 N13 C18 C19 0.9(4) . . . . ?
N13 C18 C19 S12 -0.9(4) . . . . ?
C17 S12 C19 C18 0.6(3) . . . . ?
O22 S21 N22 C27 53.8(3) . . . . ?
O21 S21 N22 C27 -179.2(2) . . . . ?
C24 S21 N22 C27 -64.2(3) . . . . ?
N21 C21 C22 C23 179.6(3) . . . . ?
C26 C21 C22 C23 -1.6(5) . . . . ?
C21 C22 C23 C24 -0.4(5) . . . . ?
C22 C23 C24 C25 2.3(5) . . . . ?
C22 C23 C24 S21 -175.9(3) . . . . ?
O22 S21 C24 C23 177.1(2) . . . . ?
O21 S21 C24 C23 50.6(3) . . . . ?
N22 S21 C24 C23 -61.9(3) . . . . ?
O22 S21 C24 C25 -1.1(3) . . . . ?
O21 S21 C24 C25 -127.6(3) . . . . ?
N22 S21 C24 C25 119.9(3) . . . . ?
C23 C24 C25 C26 -2.3(5) . . . . ?
S21 C24 C25 C26 175.9(3) . . . . ?
C24 C25 C26 C21 0.3(5) . . . . ?
N21 C21 C26 C25 -179.5(3) . . . . ?
C22 C21 C26 C25 1.6(5) . . . . ?
S21 N22 C27 N23 176.1(2) . . . . ?
S21 N22 C27 S22 -1.0(4) . . . . ?
C28 N23 C27 N22 -176.5(3) . . . . ?
C28 N23 C27 S22 1.1(3) . . . . ?
C29 S22 C27 N22 175.9(3) . . . . ?
C29 S22 C27 N23 -1.4(2) . . . . ?
C27 N23 C28 C29 0.0(4) . . . . ?
N23 C28 C29 S22 -1.0(4) . . . . ?
C27 S22 C29 C28 1.4(3) . . . . ?
C35 N30 C30 O30 -5.8(6) . . . . ?
C31 N30 C30 O30 174.1(4) . . . . ?
C30 N30 C31 C32 -89.2(5) . . . . ?
C35 N30 C31 C32 90.7(4) . . . . ?
N30 C31 C32 C33 60.9(5) . . . . ?
C31 C32 C33 C34 170.2(4) . . . . ?
C30 N30 C35 C36 -87.0(4) . . . . ?
C31 N30 C35 C36 93.2(4) . . . . ?
N30 C35 C36 C37 169.8(3) . . . . ?
C35 C36 C37 C38 -169.3(3) . . . . ?
